data_1512069
loop_
_publ_author_name
'Hiroi, Yuki'
'Komine, Nobuyuki'
'Komiya, Sanshiro'
'Hirano, Masafumi'

_publ_section_title
;
 Asymmetric Cross-Dimerization between Methyl Methacrylate and Substituted
 Alkene by Ru(0)--Bicyclononadiene Complex
;
_journal_issue 10
_journal_name_full 'Organic Letters'
_journal_page_first 2486
_journal_paper_doi 10.1021/ol400963d
_journal_volume 15
_journal_year 2013
_chemical_formula_moiety 'C19 H26 O4 Ru'
_chemical_formula_sum 'C19 H26 O4 Ru'
_chemical_formula_weight 419.48
_space_group_IT_number 2
_symmetry_cell_setting triclinic
_symmetry_Int_Tables_number 2
_symmetry_space_group_name_Hall '-P 1'
_symmetry_space_group_name_H-M 'P -1'
_atom_sites_solution_hydrogens geom
_atom_sites_solution_primary direct
_atom_sites_solution_secondary difmap
_cell_angle_alpha 85.138(9)
_cell_angle_beta 77.763(8)
_cell_angle_gamma 71.325(6)
_cell_formula_units_Z 2
_cell_length_a 7.8725(17)
_cell_length_b 10.123(3)
_cell_length_c 12.283(3)
_cell_measurement_reflns_used 2871
_cell_measurement_temperature 200
_cell_measurement_theta_max 27.48
_cell_measurement_theta_min 3.95
_cell_volume 906.1(4)
_computing_cell_refinement CrystalClear
_computing_data_collection 'CrystalClear (Rigaku Inc., 2007)'
_computing_data_reduction CrystalClear
_computing_molecular_graphics 'CrystalStructure 4.0'
_computing_publication_material 'CrystalStructure 4.0 (Rigaku, 2010)'
_computing_structure_refinement 'SHELXL97 (Sheldrick, 2008)'
_computing_structure_solution 'SIR92 (Altomare, et al., 1994)'
_diffrn_ambient_temperature 200
_diffrn_detector_area_resol_mean 7.314
_diffrn_measured_fraction_theta_full 0.960
_diffrn_measured_fraction_theta_max 0.960
_diffrn_measurement_device_type 'Rigaku Mercury70'
_diffrn_measurement_method \w
_diffrn_radiation_type 'Mo K\a'
_diffrn_radiation_wavelength 0.71075
_diffrn_reflns_av_R_equivalents 0.0167
_diffrn_reflns_limit_h_max 10
_diffrn_reflns_limit_h_min -8
_diffrn_reflns_limit_k_max 12
_diffrn_reflns_limit_k_min -13
_diffrn_reflns_limit_l_max 14
_diffrn_reflns_limit_l_min -15
_diffrn_reflns_number 6681
_diffrn_reflns_theta_full 27.50
_diffrn_reflns_theta_max 27.50
_diffrn_standards_number 0
_exptl_absorpt_coefficient_mu 0.884
_exptl_absorpt_correction_T_max 0.858
_exptl_absorpt_correction_T_min 0.751
_exptl_absorpt_correction_type numerical
_exptl_absorpt_process_details 'NUMABS (Rigaku, 1999)'
_exptl_crystal_colour yellow
_exptl_crystal_density_diffrn 1.537
_exptl_crystal_density_method 'not measured'
_exptl_crystal_description prism
_exptl_crystal_F_000 432.00
_exptl_crystal_size_max 0.555
_exptl_crystal_size_mid 0.383
_exptl_crystal_size_min 0.173
_refine_diff_density_max 0.440
_refine_diff_density_min -0.670
_refine_ls_extinction_method none
_refine_ls_goodness_of_fit_ref 0.821
_refine_ls_hydrogen_treatment constr
_refine_ls_number_parameters 217
_refine_ls_number_reflns 3986
_refine_ls_number_restraints 0
_refine_ls_R_factor_gt 0.0297
_refine_ls_shift/su_max 0.000
_refine_ls_structure_factor_coef Fsqd
_refine_ls_weighting_details 'w = 1/[\s^2^(Fo^2^)+(0.0720P)^2^+1.3384P] where P=(Fo^2^+2Fc^2^)/3'
_refine_ls_weighting_scheme calc
_refine_ls_wR_factor_ref 0.0902
_reflns_number_gt 3887
_reflns_number_total 3986
_reflns_threshold_expression F^2^>2.0\s(F^2^)
_cod_data_source_file ol400963d_si_001.cif
_cod_data_source_block HRI0803-1(compound-lambda-3a)
_cod_database_code 1512069

loop_
_symmetry_equiv_pos_site_id
_symmetry_equiv_pos_as_xyz
1 +X,+Y,+Z
2 -X,-Y,-Z

loop_
_atom_site_label
_atom_site_type_symbol
_atom_site_fract_x
_atom_site_fract_y
_atom_site_fract_z
_atom_site_U_iso_or_equiv
_atom_site_adp_type
_atom_site_occupancy
_atom_site_symmetry_multiplicity
_atom_site_calc_flag
_atom_site_refinement_flags
Ru1 Ru 0.76187(2) 0.305051(19) 0.270261(15) 0.03099(9) Uani 1.0 2 d .
O1 O 0.5580(3) 0.2489(2) 0.22026(18) 0.0391(4) Uani 1.0 2 d .
O2 O 0.9416(3) 0.1091(2) 0.22229(19) 0.0432(5) Uani 1.0 2 d .
O3 O 0.6664(3) 0.2092(3) 0.41525(17) 0.0451(5) Uani 1.0 2 d .
O4 O 0.9797(3) 0.3060(3) 0.34016(17) 0.0438(5) Uani 1.0 2 d .
C1 C 0.4066(5) 0.1247(4) 0.1467(3) 0.0477(7) Uani 1.0 2 d .
C2 C 0.5782(4) 0.1343(3) 0.1773(2) 0.0356(5) Uani 1.0 2 d .
C3 C 0.7389(5) 0.0232(3) 0.1546(3) 0.0478(7) Uani 1.0 2 d .
C4 C 0.9069(4) 0.0161(3) 0.1772(3) 0.0398(6) Uani 1.0 2 d .
C5 C 1.0671(5) -0.1142(4) 0.1475(4) 0.0594(9) Uani 1.0 2 d .
C6 C 0.6398(6) 0.1041(5) 0.5921(4) 0.0691(11) Uani 1.0 2 d .
C7 C 0.7375(5) 0.1768(4) 0.5004(3) 0.0455(7) Uani 1.0 2 d .
C8 C 0.8946(5) 0.2043(5) 0.5150(3) 0.0610(9) Uani 1.0 2 d .
C9 C 1.0037(4) 0.2632(4) 0.4374(3) 0.0440(7) Uani 1.0 2 d .
C10 C 1.1706(5) 0.2859(5) 0.4654(4) 0.0675(11) Uani 1.0 2 d .
C11 C 0.5243(4) 0.4926(3) 0.3126(3) 0.0396(6) Uani 1.0 2 d .
C12 C 0.6796(4) 0.5234(3) 0.3234(3) 0.0384(6) Uani 1.0 2 d .
C13 C 0.7751(5) 0.6077(3) 0.2365(3) 0.0425(6) Uani 1.0 2 d .
C14 C 0.9604(5) 0.5125(4) 0.1795(3) 0.0471(7) Uani 1.0 2 d .
C15 C 0.9236(4) 0.3924(4) 0.1333(3) 0.0417(6) Uani 1.0 2 d .
C16 C 0.7548(4) 0.4098(3) 0.1062(2) 0.0381(6) Uani 1.0 2 d .
C17 C 0.6003(5) 0.5482(3) 0.1153(3) 0.0431(6) Uani 1.0 2 d .
C18 C 0.4426(4) 0.5370(3) 0.2095(3) 0.0462(7) Uani 1.0 2 d .
C19 C 0.6640(5) 0.6660(3) 0.1452(3) 0.0471(7) Uani 1.0 2 d .
H1A H 0.3845 0.1808 0.0790 0.0573 Uiso 1.0 2 calc R
H1B H 0.3025 0.1600 0.2078 0.0573 Uiso 1.0 2 calc R
H1C H 0.4214 0.0272 0.1333 0.0573 Uiso 1.0 2 calc R
H3 H 0.7329 -0.0554 0.1204 0.0574 Uiso 1.0 2 calc R
H5A H 1.1115 -0.1561 0.2152 0.0713 Uiso 1.0 2 calc R
H5B H 1.1655 -0.0901 0.0948 0.0713 Uiso 1.0 2 calc R
H5C H 1.0283 -0.1810 0.1134 0.0713 Uiso 1.0 2 calc R
H6A H 0.7236 0.0534 0.6411 0.0829 Uiso 1.0 2 calc R
H6B H 0.5972 0.0382 0.5597 0.0829 Uiso 1.0 2 calc R
H6C H 0.5347 0.1731 0.6353 0.0829 Uiso 1.0 2 calc R
H8 H 0.9290 0.1799 0.5854 0.0732 Uiso 1.0 2 calc R
H10A H 1.2039 0.2278 0.5303 0.0810 Uiso 1.0 2 calc R
H10B H 1.1432 0.3843 0.4824 0.0810 Uiso 1.0 2 calc R
H10C H 1.2727 0.2602 0.4017 0.0810 Uiso 1.0 2 calc R
H11 H 0.4364 0.4870 0.3835 0.0476 Uiso 1.0 2 calc R
H12 H 0.6886 0.5343 0.4019 0.0460 Uiso 1.0 2 calc R
H13 H 0.7921 0.6858 0.2733 0.0510 Uiso 1.0 2 calc R
H14A H 1.0190 0.5636 0.1188 0.0565 Uiso 1.0 2 calc R
H14B H 1.0422 0.4776 0.2338 0.0565 Uiso 1.0 2 calc R
H15 H 1.0315 0.3239 0.0879 0.0500 Uiso 1.0 2 calc R
H16 H 0.7589 0.3489 0.0451 0.0457 Uiso 1.0 2 calc R
H17 H 0.5563 0.5711 0.0432 0.0517 Uiso 1.0 2 calc R
H18A H 0.3454 0.6281 0.2207 0.0555 Uiso 1.0 2 calc R
H18B H 0.3893 0.4671 0.1917 0.0555 Uiso 1.0 2 calc R
H19A H 0.5575 0.7474 0.1726 0.0565 Uiso 1.0 2 calc R
H19B H 0.7405 0.6957 0.0791 0.0565 Uiso 1.0 2 calc R

loop_
_atom_site_aniso_label
_atom_site_aniso_U_11
_atom_site_aniso_U_22
_atom_site_aniso_U_33
_atom_site_aniso_U_12
_atom_site_aniso_U_13
_atom_site_aniso_U_23
Ru1 0.02664(12) 0.03583(13) 0.03362(13) -0.01122(8) -0.00880(8) -0.00418(8)
O1 0.0300(9) 0.0379(10) 0.0538(11) -0.0101(8) -0.0155(8) -0.0075(8)
O2 0.0305(9) 0.0399(10) 0.0583(12) -0.0047(8) -0.0142(9) -0.0074(9)
O3 0.0446(11) 0.0507(12) 0.0441(11) -0.0215(10) -0.0091(9) 0.0047(9)
O4 0.0375(10) 0.0602(13) 0.0438(11) -0.0230(10) -0.0188(8) 0.0021(9)
C1 0.0457(16) 0.0499(17) 0.0592(18) -0.0233(14) -0.0221(14) -0.0011(13)
C2 0.0377(13) 0.0405(13) 0.0353(12) -0.0198(11) -0.0112(10) 0.0024(10)
C3 0.0504(17) 0.0301(13) 0.0680(19) -0.0141(12) -0.0171(14) -0.0080(12)
C4 0.0421(14) 0.0309(12) 0.0429(14) -0.0079(11) -0.0064(11) 0.0008(10)
C5 0.0495(18) 0.0389(16) 0.081(3) -0.0018(14) -0.0110(17) -0.0073(15)
C6 0.074(3) 0.074(3) 0.0512(19) -0.024(2) -0.0004(18) 0.0143(17)
C7 0.0474(16) 0.0444(15) 0.0382(14) -0.0088(13) -0.0029(12) -0.0008(11)
C8 0.059(2) 0.090(3) 0.0372(15) -0.0224(19) -0.0192(14) 0.0059(16)
C9 0.0396(14) 0.0531(16) 0.0406(14) -0.0082(12) -0.0170(11) -0.0099(12)
C10 0.054(2) 0.097(3) 0.063(2) -0.024(2) -0.0309(17) -0.012(2)
C11 0.0342(13) 0.0337(13) 0.0478(15) -0.0069(10) -0.0030(11) -0.0106(11)
C12 0.0474(15) 0.0374(13) 0.0343(12) -0.0182(11) -0.0052(11) -0.0090(10)
C13 0.0553(17) 0.0428(14) 0.0409(14) -0.0273(13) -0.0148(12) -0.0012(11)
C14 0.0464(16) 0.0626(19) 0.0434(14) -0.0334(15) -0.0094(12) 0.0053(13)
C15 0.0380(14) 0.0541(16) 0.0336(12) -0.0188(12) -0.0007(10) -0.0032(11)
C16 0.0438(14) 0.0433(14) 0.0293(11) -0.0138(12) -0.0103(10) -0.0038(10)
C17 0.0492(16) 0.0389(14) 0.0458(15) -0.0107(12) -0.0235(12) -0.0014(11)
C18 0.0365(14) 0.0333(13) 0.0691(19) -0.0037(11) -0.0196(13) -0.0064(12)
C19 0.0592(18) 0.0389(14) 0.0486(16) -0.0199(13) -0.0166(14) 0.0025(12)

loop_
_atom_type_symbol
_atom_type_description
_atom_type_scat_dispersion_real
_atom_type_scat_dispersion_imag
_atom_type_scat_source
C C 0.0033 0.0016
;
International Tables for Crystallography
(1992, Vol. C, Tables 4.2.6.8 and 6.1.1.4)
;
H H 0.0000 0.0000
;
International Tables for Crystallography
(1992, Vol. C, Table 6.1.1.4)
;
O O 0.0106 0.0060
;
International Tables for Crystallography
(1992, Vol. C, Tables 4.2.6.8 and 6.1.1.4)
;
Ru Ru -1.2594 0.8363
;
International Tables for Crystallography
(1992, Vol. C, Tables 4.2.6.8 and 6.1.1.4)
;

loop_
_geom_angle_atom_site_label_1
_geom_angle_atom_site_label_2
_geom_angle_atom_site_label_3
_geom_angle
_geom_angle_publ_flag
O1 Ru1 O2 88.30(9) yes
O1 Ru1 O3 79.90(10) yes
O1 Ru1 O4 164.04(9) yes
O1 Ru1 C11 78.57(11) yes
O1 Ru1 C12 114.68(10) yes
O1 Ru1 C15 112.67(11) yes
O1 Ru1 C16 78.36(11) yes
O2 Ru1 O3 86.98(9) yes
O2 Ru1 O4 80.47(10) yes
O2 Ru1 C11 166.77(12) yes
O2 Ru1 C12 156.50(11) yes
O2 Ru1 C15 87.40(10) yes
O2 Ru1 C16 99.96(9) yes
O3 Ru1 O4 88.16(10) yes
O3 Ru1 C11 89.14(9) yes
O3 Ru1 C12 101.29(10) yes
O3 Ru1 C15 166.07(11) yes
O3 Ru1 C16 156.94(11) yes
O4 Ru1 C11 112.06(11) yes
O4 Ru1 C12 77.89(11) yes
O4 Ru1 C15 78.33(11) yes
O4 Ru1 C16 114.59(11) yes
C11 Ru1 C12 36.70(13) yes
C11 Ru1 C15 99.04(11) yes
C11 Ru1 C16 79.10(10) yes
C12 Ru1 C15 79.40(11) yes
C12 Ru1 C16 81.04(11) yes
C15 Ru1 C16 36.96(12) yes
Ru1 O1 C2 125.79(17) yes
Ru1 O2 C4 126.61(19) yes
Ru1 O3 C7 127.1(3) yes
Ru1 O4 C9 126.0(3) yes
O1 C2 C1 113.9(3) yes
O1 C2 C3 126.7(3) yes
C1 C2 C3 119.4(3) yes
C2 C3 C4 126.3(4) yes
O2 C4 C3 126.1(3) yes
O2 C4 C5 114.8(3) yes
C3 C4 C5 119.0(3) yes
O3 C7 C6 115.1(4) yes
O3 C7 C8 125.4(3) yes
C6 C7 C8 119.5(4) yes
C7 C8 C9 126.4(4) yes
O4 C9 C8 126.8(4) yes
O4 C9 C10 113.0(3) yes
C8 C9 C10 120.3(4) yes
Ru1 C11 C12 71.88(15) yes
Ru1 C11 C18 107.19(18) yes
C12 C11 C18 120.8(3) yes
Ru1 C12 C11 71.42(17) yes
Ru1 C12 C13 109.96(17) yes
C11 C12 C13 123.6(3) yes
C12 C13 C14 109.5(3) yes
C12 C13 C19 110.7(3) yes
C14 C13 C19 106.8(3) yes
C13 C14 C15 106.5(3) yes
Ru1 C15 C14 107.25(18) yes
Ru1 C15 C16 71.88(17) yes
C14 C15 C16 120.4(3) yes
Ru1 C16 C15 71.16(16) yes
Ru1 C16 C17 110.58(17) yes
C15 C16 C17 123.7(3) yes
C16 C17 C18 109.3(3) yes
C16 C17 C19 110.9(3) yes
C18 C17 C19 107.0(3) yes
C11 C18 C17 106.1(3) yes
C13 C19 C17 106.6(3) yes
C2 C1 H1A 109.469 no
C2 C1 H1B 109.476 no
C2 C1 H1C 109.470 no
H1A C1 H1B 109.473 no
H1A C1 H1C 109.474 no
H1B C1 H1C 109.465 no
C2 C3 H3 116.835 no
C4 C3 H3 116.830 no
C4 C5 H5A 109.472 no
C4 C5 H5B 109.467 no
C4 C5 H5C 109.473 no
H5A C5 H5B 109.470 no
H5A C5 H5C 109.474 no
H5B C5 H5C 109.471 no
C7 C6 H6A 109.468 no
C7 C6 H6B 109.464 no
C7 C6 H6C 109.472 no
H6A C6 H6B 109.469 no
H6A C6 H6C 109.477 no
H6B C6 H6C 109.477 no
C7 C8 H8 116.810 no
C9 C8 H8 116.798 no
C9 C10 H10A 109.470 no
C9 C10 H10B 109.474 no
C9 C10 H10C 109.472 no
H10A C10 H10B 109.473 no
H10A C10 H10C 109.467 no
H10B C10 H10C 109.471 no
Ru1 C11 H11 116.090 no
C12 C11 H11 116.087 no
C18 C11 H11 116.088 no
Ru1 C12 H12 114.603 no
C11 C12 H12 114.605 no
C13 C12 H12 114.601 no
C12 C13 H13 109.914 no
C14 C13 H13 109.910 no
C19 C13 H13 109.911 no
C13 C14 H14A 110.435 no
C13 C14 H14B 110.433 no
C15 C14 H14A 110.445 no
C15 C14 H14B 110.438 no
H14A C14 H14B 108.628 no
Ru1 C15 H15 116.225 no
C14 C15 H15 116.228 no
C16 C15 H15 116.232 no
Ru1 C16 H16 114.490 no
C15 C16 H16 114.492 no
C17 C16 H16 114.491 no
C16 C17 H17 109.854 no
C18 C17 H17 109.855 no
C19 C17 H17 109.859 no
C11 C18 H18A 110.517 no
C11 C18 H18B 110.513 no
C17 C18 H18A 110.515 no
C17 C18 H18B 110.516 no
H18A C18 H18B 108.684 no
C13 C19 H19A 110.415 no
C13 C19 H19B 110.412 no
C17 C19 H19A 110.405 no
C17 C19 H19B 110.414 no
H19A C19 H19B 108.625 no

loop_
_geom_bond_atom_site_label_1
_geom_bond_atom_site_label_2
_geom_bond_distance
_geom_bond_publ_flag
Ru1 O1 2.083(3) yes
Ru1 O2 2.0808(19) yes
Ru1 O3 2.070(3) yes
Ru1 O4 2.077(3) yes
Ru1 C11 2.203(3) yes
Ru1 C12 2.209(3) yes
Ru1 C15 2.190(3) yes
Ru1 C16 2.199(3) yes
O1 C2 1.264(4) yes
O2 C4 1.259(5) yes
O3 C7 1.260(4) yes
O4 C9 1.267(4) yes
C1 C2 1.511(5) yes
C2 C3 1.391(4) yes
C3 C4 1.387(5) yes
C4 C5 1.512(4) yes
C6 C7 1.502(6) yes
C7 C8 1.400(6) yes
C8 C9 1.373(5) yes
C9 C10 1.515(6) yes
C11 C12 1.389(5) yes
C11 C18 1.511(5) yes
C12 C13 1.533(5) yes
C13 C14 1.525(4) yes
C13 C19 1.531(5) yes
C14 C15 1.516(6) yes
C15 C16 1.391(5) yes
C16 C17 1.527(4) yes
C17 C18 1.533(5) yes
C17 C19 1.531(6) yes
C1 H1A 0.980 no
C1 H1B 0.980 no
C1 H1C 0.980 no
C3 H3 0.950 no
C5 H5A 0.980 no
C5 H5B 0.980 no
C5 H5C 0.980 no
C6 H6A 0.980 no
C6 H6B 0.980 no
C6 H6C 0.980 no
C8 H8 0.950 no
C10 H10A 0.980 no
C10 H10B 0.980 no
C10 H10C 0.980 no
C11 H11 1.000 no
C12 H12 1.000 no
C13 H13 1.000 no
C14 H14A 0.990 no
C14 H14B 0.990 no
C15 H15 1.000 no
C16 H16 1.000 no
C17 H17 1.000 no
C18 H18A 0.990 no
C18 H18B 0.990 no
C19 H19A 0.990 no
C19 H19B 0.990 no

loop_
_geom_contact_atom_site_label_1
_geom_contact_atom_site_label_2
_geom_contact_distance
_geom_contact_publ_flag
_geom_contact_site_symmetry_2
Ru1 C3 3.364(4) no .
Ru1 C8 3.361(4) no .
O1 C4 2.971(3) no .
O1 C17 3.280(4) no .
O1 C18 2.764(4) no .
O2 C2 2.955(4) no .
O2 C7 3.477(4) no .
O2 C9 3.375(5) no .
O3 C2 3.342(4) no .
O3 C4 3.494(4) no .
O3 C9 2.947(5) no .
O4 C7 2.965(4) no .
O4 C13 3.256(4) no .
O4 C14 2.740(4) no .
C2 C16 3.468(5) no .
C9 C12 3.463(4) no .
C11 C14 3.536(5) no .
C11 C19 2.861(5) no .
C12 C17 2.730(5) no .
C13 C16 2.731(5) no .
C13 C18 3.014(6) no .
C14 C17 3.005(5) no .
C15 C18 3.541(4) no .
C15 C19 2.861(4) no .
Ru1 H14B 3.1685 no .
Ru1 H18B 3.1744 no .
O1 H1A 2.6763 no .
O1 H1B 2.4886 no .
O1 H1C 3.1258 no .
O1 H3 3.1776 no .
O1 H11 3.0455 no .
O1 H16 2.7145 no .
O1 H18B 2.2263 no .
O2 H3 3.1654 no .
O2 H5A 2.5879 no .
O2 H5B 2.5913 no .
O2 H5C 3.1422 no .
O2 H15 2.7988 no .
O2 H16 3.3002 no .
O3 H6A 3.1175 no .
O3 H6B 2.4731 no .
O3 H6C 2.7201 no .
O3 H8 3.1716 no .
O3 H11 2.8626 no .
O3 H12 3.3403 no .
O4 H8 3.1660 no .
O4 H10A 3.1207 no .
O4 H10B 2.6794 no .
O4 H10C 2.4707 no .
O4 H12 2.7089 no .
O4 H14B 2.2040 no .
O4 H15 3.0354 no .
C1 H3 2.6034 no .
C1 H18B 3.5112 no .
C2 H16 3.1273 no .
C2 H18B 3.2209 no .
C3 H1A 3.0312 no .
C3 H1B 3.2096 no .
C3 H1C 2.5548 no .
C3 H5A 3.1207 no .
C3 H5B 3.1251 no .
C3 H5C 2.5283 no .
C3 H16 3.4921 no .
C4 H15 3.5768 no .
C4 H16 3.5636 no .
C5 H3 2.5932 no .
C6 H8 2.6094 no .
C8 H6A 2.5647 no .
C8 H6B 3.2299 no .
C8 H6C 3.0047 no .
C8 H10A 2.5679 no .
C8 H10B 3.0226 no .
C8 H10C 3.2105 no .
C8 H12 3.5235 no .
C9 H12 3.1258 no .
C9 H14B 3.1995 no .
C10 H8 2.6057 no .
C10 H14B 3.4513 no .
C11 H13 3.2480 no .
C11 H16 3.5835 no .
C11 H17 3.3123 no .
C11 H19A 3.0285 no .
C12 H14A 3.3616 no .
C12 H14B 2.7355 no .
C12 H18A 3.0048 no .
C12 H18B 3.2746 no .
C12 H19A 2.8541 no .
C12 H19B 3.3639 no .
C13 H11 3.3959 no .
C13 H15 3.3572 no .
C13 H17 3.3210 no .
C13 H18A 3.3687 no .
C14 H12 3.0673 no .
C14 H16 3.3524 no .
C14 H19A 3.3124 no .
C14 H19B 2.5337 no .
C15 H12 3.5902 no .
C15 H13 3.3153 no .
C15 H17 3.2437 no .
C15 H19B 3.0288 no .
C16 H14A 3.0043 no .
C16 H14B 3.2750 no .
C16 H18A 3.3603 no .
C16 H18B 2.7332 no .
C16 H19A 3.3602 no .
C16 H19B 2.8535 no .
C17 H11 3.3559 no .
C17 H13 3.3213 no .
C17 H14A 3.3590 no .
C17 H15 3.3912 no .
C18 H12 3.3520 no .
C18 H16 3.0637 no .
C18 H19A 2.5408 no .
C18 H19B 3.3210 no .
C19 H12 3.3378 no .
C19 H14A 2.6096 no .
C19 H14B 3.3277 no .
C19 H16 3.3341 no .
C19 H18A 2.6207 no .
C19 H18B 3.3354 no .
H1A H3 3.1118 no .
H1A H18B 3.3304 no .
H1B H3 3.3930 no .
H1B H18B 3.3722 no .
H1C H3 2.2981 no .
H3 H5A 3.2560 no .
H3 H5B 3.2590 no .
H3 H5C 2.2519 no .
H6A H8 2.3301 no .
H6B H8 3.4359 no .
H6C H8 3.0556 no .
H8 H10A 2.3175 no .
H8 H10B 3.1000 no .
H8 H10C 3.4032 no .
H10B H14B 3.3028 no .
H10C H14B 3.2634 no .
H11 H12 2.2454 no .
H11 H18A 2.4527 no .
H11 H18B 2.4953 no .
H12 H13 2.3136 no .
H12 H14B 3.0139 no .
H12 H19A 3.5261 no .
H13 H14A 2.4228 no .
H13 H14B 2.3802 no .
H13 H19A 2.3302 no .
H13 H19B 2.4918 no .
H14A H15 2.4552 no .
H14A H19A 3.4586 no .
H14A H19B 2.3018 no .
H14B H15 2.5015 no .
H14B H19B 3.4599 no .
H15 H16 2.2480 no .
H16 H17 2.3049 no .
H16 H18B 3.0091 no .
H16 H19B 3.5235 no .
H17 H18A 2.4307 no .
H17 H18B 2.3886 no .
H17 H19A 2.4910 no .
H17 H19B 2.3285 no .
H18A H19A 2.3127 no .
H18A H19B 3.4696 no .
H18B H19A 3.4671 no .
O1 H10C 2.7896 no 1_455
O2 H1B 3.0126 no 1_655
O2 H1C 3.5427 no 1_655
O2 H6A 3.3314 no 2_756
O3 H10A 3.5663 no 1_455
O3 H10C 3.0133 no 1_455
O4 H1B 2.7451 no 1_655
C1 H5B 3.4822 no 1_455
C1 H6A 3.2174 no 2_656
C1 H10C 3.3481 no 1_455
C1 H15 3.1858 no 1_455
C1 H19B 3.3898 no 2_665
C2 H5B 3.5013 no 2_755
C2 H10C 3.2908 no 1_455
C3 H5B 3.0676 no 2_755
C3 H13 3.5308 no 1_545
C3 H19A 3.4924 no 1_545
C3 H19B 3.5132 no 1_545
C4 H5B 3.4870 no 2_755
C5 H1C 3.4884 no 1_655
C5 H6A 3.5444 no 2_756
C5 H8 3.2964 no 2_756
C5 H13 3.4688 no 1_545
C5 H14A 3.4563 no 1_545
C5 H16 3.2579 no 2_755
C5 H18A 3.0313 no 1_645
C6 H1B 3.4600 no 2_656
C6 H1C 3.5124 no 2_656
C6 H5A 3.5430 no 2_756
C6 H6B 3.5610 no 2_656
C6 H10A 3.4798 no 1_455
C6 H10A 3.5336 no 2_756
C6 H10C 3.5252 no 2_756
C6 H13 3.5210 no 2_666
C6 H19A 3.2195 no 2_666
C7 H11 3.5352 no 2_666
C8 H5A 3.3017 no 2_756
C8 H6A 3.5919 no 2_756
C8 H11 3.4895 no 2_666
C9 H1B 3.2699 no 1_655
C9 H6A 3.3248 no 2_756
C9 H10B 3.5369 no 2_766
C10 H1B 3.3405 no 1_655
C10 H6A 3.5600 no 2_756
C10 H6B 3.2077 no 2_756
C10 H10B 3.4745 no 2_766
C10 H11 3.3207 no 1_655
C10 H12 3.1226 no 2_766
C10 H13 3.3280 no 2_766
C11 H6C 3.3628 no 2_666
C11 H10C 3.5043 no 1_455
C11 H12 3.5798 no 2_666
C12 H6C 3.0202 no 2_666
C12 H10B 3.3365 no 2_766
C12 H11 3.5232 no 2_666
C13 H3 3.5247 no 1_565
C13 H5C 3.4263 no 1_565
C13 H6C 2.9749 no 2_666
C13 H10A 3.4909 no 2_766
C14 H5C 3.3208 no 1_565
C14 H15 3.5492 no 2_765
C14 H18B 3.2931 no 1_655
C15 H1A 3.5265 no 1_655
C15 H1B 3.4013 no 1_655
C15 H14A 3.0477 no 2_765
C15 H19B 3.2482 no 2_765
C16 H5C 3.4833 no 2_755
C16 H14A 2.9958 no 2_765
C16 H17 3.3091 no 2_665
C17 H1A 3.4954 no 2_665
C17 H17 3.0236 no 2_665
C18 H5A 3.3502 no 1_465
C18 H14B 3.3426 no 1_455
C18 H17 3.3755 no 2_665
C19 H1A 3.0786 no 2_665
C19 H1C 3.5487 no 1_565
C19 H3 3.0171 no 1_565
C19 H6C 3.1136 no 2_666
C19 H15 3.3397 no 2_765
H1A C15 3.5265 no 1_455
H1A C17 3.4954 no 2_665
H1A C19 3.0786 no 2_665
H1A H1C 3.2784 no 2_655
H1A H3 3.2707 no 2_655
H1A H15 2.6745 no 1_455
H1A H17 2.9318 no 2_665
H1A H19A 3.0853 no 2_665
H1A H19B 2.4317 no 2_665
H1B O2 3.0126 no 1_455
H1B O4 2.7451 no 1_455
H1B C6 3.4600 no 2_656
H1B C9 3.2699 no 1_455
H1B C10 3.3405 no 1_455
H1B C15 3.4013 no 1_455
H1B H5B 3.5321 no 1_455
H1B H6A 2.7559 no 2_656
H1B H6B 3.4307 no 2_656
H1B H10C 2.6034 no 1_455
H1B H14B 3.2118 no 1_455
H1B H15 2.8504 no 1_455
H1C O2 3.5427 no 1_455
H1C C5 3.4884 no 1_455
H1C C6 3.5124 no 2_656
H1C C19 3.5487 no 1_545
H1C H1A 3.2784 no 2_655
H1C H1C 3.2715 no 2_655
H1C H3 3.5346 no 2_655
H1C H5A 3.4577 no 1_455
H1C H5B 2.7791 no 1_455
H1C H6A 2.9192 no 2_656
H1C H6C 3.3623 no 2_656
H1C H19A 2.7288 no 1_545
H1C H19B 3.5052 no 1_545
H3 C13 3.5247 no 1_545
H3 C19 3.0171 no 1_545
H3 H1A 3.2707 no 2_655
H3 H1C 3.5346 no 2_655
H3 H5B 2.9990 no 2_755
H3 H13 3.0600 no 1_545
H3 H19A 2.7337 no 1_545
H3 H19B 2.5913 no 1_545
H5A C6 3.5430 no 2_756
H5A C8 3.3017 no 2_756
H5A C18 3.3502 no 1_645
H5A H1C 3.4577 no 1_655
H5A H6A 2.8334 no 2_756
H5A H8 2.4042 no 2_756
H5A H13 3.3190 no 1_545
H5A H14A 3.4982 no 1_545
H5A H18A 2.3704 no 1_645
H5A H19A 3.2664 no 1_645
H5B C1 3.4822 no 1_655
H5B C2 3.5013 no 2_755
H5B C3 3.0676 no 2_755
H5B C4 3.4870 no 2_755
H5B H1B 3.5321 no 1_655
H5B H1C 2.7791 no 1_655
H5B H3 2.9990 no 2_755
H5B H16 3.0828 no 2_755
H5B H18A 3.1824 no 1_645
H5B H19A 3.2972 no 1_645
H5C C13 3.4263 no 1_545
H5C C14 3.3208 no 1_545
H5C C16 3.4833 no 2_755
H5C H13 2.9572 no 1_545
H5C H14A 2.6048 no 1_545
H5C H15 3.1568 no 2_755
H5C H16 2.6156 no 2_755
H5C H18A 3.0953 no 1_645
H5C H19B 3.0289 no 1_545
H6A O2 3.3314 no 2_756
H6A C1 3.2174 no 2_656
H6A C5 3.5444 no 2_756
H6A C8 3.5919 no 2_756
H6A C9 3.3248 no 2_756
H6A C10 3.5600 no 2_756
H6A H1B 2.7559 no 2_656
H6A H1C 2.9192 no 2_656
H6A H5A 2.8334 no 2_756
H6A H10A 3.5117 no 2_756
H6A H10C 3.2524 no 2_756
H6A H19A 3.1585 no 2_666
H6B C6 3.5610 no 2_656
H6B C10 3.2077 no 2_756
H6B H1B 3.4307 no 2_656
H6B H6B 2.6443 no 2_656
H6B H10A 3.1546 no 1_455
H6B H10A 2.8275 no 2_756
H6B H10C 2.8947 no 2_756
H6C C11 3.3628 no 2_666
H6C C12 3.0202 no 2_666
H6C C13 2.9749 no 2_666
H6C C19 3.1136 no 2_666
H6C H1C 3.3623 no 2_656
H6C H10A 3.0217 no 1_455
H6C H11 3.5045 no 2_666
H6C H12 2.9742 no 2_666
H6C H13 2.5717 no 2_666
H6C H18A 3.2545 no 2_666
H6C H19A 2.4426 no 2_666
H8 C5 3.2964 no 2_756
H8 H5A 2.4042 no 2_756
H8 H18A 3.1674 no 2_666
H10A O3 3.5663 no 1_655
H10A C6 3.4798 no 1_655
H10A C6 3.5336 no 2_756
H10A C13 3.4909 no 2_766
H10A H6A 3.5117 no 2_756
H10A H6B 3.1546 no 1_655
H10A H6B 2.8275 no 2_756
H10A H6C 3.0217 no 1_655
H10A H12 3.0245 no 2_766
H10A H13 2.6442 no 2_766
H10B C9 3.5369 no 2_766
H10B C10 3.4745 no 2_766
H10B C12 3.3365 no 2_766
H10B H10B 2.6713 no 2_766
H10B H11 2.8323 no 1_655
H10B H12 2.4785 no 2_766
H10B H13 3.1342 no 2_766
H10C O1 2.7896 no 1_655
H10C O3 3.0133 no 1_655
H10C C1 3.3481 no 1_655
H10C C2 3.2908 no 1_655
H10C C6 3.5252 no 2_756
H10C C11 3.5043 no 1_655
H10C H1B 2.6034 no 1_655
H10C H6A 3.2524 no 2_756
H10C H6B 2.8947 no 2_756
H10C H11 2.9440 no 1_655
H10C H12 3.4348 no 2_766
H10C H18B 3.3460 no 1_655
H11 C7 3.5352 no 2_666
H11 C8 3.4895 no 2_666
H11 C10 3.3207 no 1_455
H11 C12 3.5232 no 2_666
H11 H6C 3.5045 no 2_666
H11 H10B 2.8323 no 1_455
H11 H10C 2.9440 no 1_455
H11 H11 3.2828 no 2_666
H11 H12 2.6275 no 2_666
H12 C10 3.1226 no 2_766
H12 C11 3.5798 no 2_666
H12 H6C 2.9742 no 2_666
H12 H10A 3.0245 no 2_766
H12 H10B 2.4785 no 2_766
H12 H10C 3.4348 no 2_766
H12 H11 2.6275 no 2_666
H13 C3 3.5308 no 1_565
H13 C5 3.4688 no 1_565
H13 C6 3.5210 no 2_666
H13 C10 3.3280 no 2_766
H13 H3 3.0600 no 1_565
H13 H5A 3.3190 no 1_565
H13 H5C 2.9572 no 1_565
H13 H6C 2.5717 no 2_666
H13 H10A 2.6442 no 2_766
H13 H10B 3.1342 no 2_766
H14A C5 3.4563 no 1_565
H14A C15 3.0477 no 2_765
H14A C16 2.9958 no 2_765
H14A H5A 3.4982 no 1_565
H14A H5C 2.6048 no 1_565
H14A H14A 3.3933 no 2_765
H14A H15 2.7473 no 2_765
H14A H16 2.6625 no 2_765
H14A H17 3.4227 no 2_765
H14A H18A 3.3427 no 1_655
H14A H18B 3.0638 no 1_655
H14A H19B 3.5110 no 2_765
H14B C18 3.3426 no 1_655
H14B H1B 3.2118 no 1_655
H14B H18A 3.1889 no 1_655
H14B H18B 2.6400 no 1_655
H15 C1 3.1858 no 1_655
H15 C14 3.5492 no 2_765
H15 C19 3.3397 no 2_765
H15 H1A 2.6745 no 1_655
H15 H1B 2.8504 no 1_655
H15 H5C 3.1568 no 2_755
H15 H14A 2.7473 no 2_765
H15 H19B 2.3977 no 2_765
H16 C5 3.2579 no 2_755
H16 H5B 3.0828 no 2_755
H16 H5C 2.6156 no 2_755
H16 H14A 2.6625 no 2_765
H16 H17 2.7747 no 2_665
H16 H18A 3.5038 no 2_665
H16 H18B 3.5236 no 2_665
H17 C16 3.3091 no 2_665
H17 C17 3.0236 no 2_665
H17 C18 3.3755 no 2_665
H17 H1A 2.9318 no 2_665
H17 H14A 3.4227 no 2_765
H17 H16 2.7747 no 2_665
H17 H17 2.3377 no 2_665
H17 H18B 2.8668 no 2_665
H18A C5 3.0313 no 1_465
H18A H5A 2.3704 no 1_465
H18A H5B 3.1824 no 1_465
H18A H5C 3.0953 no 1_465
H18A H6C 3.2545 no 2_666
H18A H8 3.1674 no 2_666
H18A H14A 3.3427 no 1_455
H18A H14B 3.1889 no 1_455
H18A H16 3.5038 no 2_665
H18B C14 3.2931 no 1_455
H18B H10C 3.3460 no 1_455
H18B H14A 3.0638 no 1_455
H18B H14B 2.6400 no 1_455
H18B H16 3.5236 no 2_665
H18B H17 2.8668 no 2_665
H19A C3 3.4924 no 1_565
H19A C6 3.2195 no 2_666
H19A H1A 3.0853 no 2_665
H19A H1C 2.7288 no 1_565
H19A H3 2.7337 no 1_565
H19A H5A 3.2664 no 1_465
H19A H5B 3.2972 no 1_465
H19A H6A 3.1585 no 2_666
H19A H6C 2.4426 no 2_666
H19B C1 3.3898 no 2_665
H19B C3 3.5132 no 1_565
H19B C15 3.2482 no 2_765
H19B H1A 2.4317 no 2_665
H19B H1C 3.5052 no 1_565
H19B H3 2.5913 no 1_565
H19B H5C 3.0289 no 1_565
H19B H14A 3.5110 no 2_765
H19B H15 2.3977 no 2_765

loop_
_geom_torsion_atom_site_label_1
_geom_torsion_atom_site_label_2
_geom_torsion_atom_site_label_3
_geom_torsion_atom_site_label_4
_geom_torsion
_geom_torsion_publ_flag
O1 Ru1 O2 C4 3.14(18) no
O2 Ru1 O1 C2 -1.68(17) no
O1 Ru1 O3 C7 169.94(18) no
O3 Ru1 O1 C2 -88.91(17) no
O1 Ru1 C11 C12 -169.77(13) no
O1 Ru1 C11 C18 -52.17(16) no
C11 Ru1 O1 C2 179.92(19) no
O1 Ru1 C12 C11 11.04(14) no
O1 Ru1 C12 C13 -108.94(17) no
C12 Ru1 O1 C2 173.21(15) no
O1 Ru1 C15 C14 140.40(13) no
O1 Ru1 C15 C16 23.30(15) no
C15 Ru1 O1 C2 84.79(18) no
O1 Ru1 C16 C15 -158.12(12) no
O1 Ru1 C16 C17 82.02(18) no
C16 Ru1 O1 C2 98.85(18) no
O2 Ru1 O3 C7 81.13(18) no
O3 Ru1 O2 C4 83.11(19) no
O2 Ru1 O4 C9 -89.88(18) no
O4 Ru1 O2 C4 171.76(19) no
O2 Ru1 C12 C11 178.14(17) no
O2 Ru1 C12 C13 58.2(4) no
C12 Ru1 O2 C4 -165.15(18) no
O2 Ru1 C15 C14 -132.53(16) no
O2 Ru1 C15 C16 110.37(13) no
C15 Ru1 O2 C4 -109.6(2) no
O2 Ru1 C16 C15 -71.95(13) no
O2 Ru1 C16 C17 168.19(18) no
C16 Ru1 O2 C4 -74.7(2) no
O3 Ru1 O4 C9 -2.63(17) no
O4 Ru1 O3 C7 0.58(17) no
O3 Ru1 C11 C12 110.36(13) no
O3 Ru1 C11 C18 -132.04(17) no
C11 Ru1 O3 C7 -111.52(19) no
O3 Ru1 C12 C11 -72.93(12) no
O3 Ru1 C12 C13 167.09(16) no
C12 Ru1 O3 C7 -76.68(18) no
O3 Ru1 C16 C15 -177.95(17) no
O3 Ru1 C16 C17 62.2(4) no
C16 Ru1 O3 C7 -170.33(19) no
O4 Ru1 C11 C12 22.69(15) no
O4 Ru1 C11 C18 140.30(15) no
C11 Ru1 O4 C9 85.69(19) no
O4 Ru1 C12 C11 -158.55(12) no
O4 Ru1 C12 C13 81.46(17) no
C12 Ru1 O4 C9 99.33(18) no
O4 Ru1 C15 C14 -51.73(14) no
O4 Ru1 C15 C16 -168.83(14) no
C15 Ru1 O4 C9 -179.17(19) no
O4 Ru1 C16 C15 12.05(14) no
O4 Ru1 C16 C17 -107.81(18) no
C16 Ru1 O4 C9 173.46(16) no
C11 Ru1 C12 C11 0.00(13) no
C11 Ru1 C12 C13 -120.0(3) no
C12 Ru1 C11 C12 0.00(12) no
C12 Ru1 C11 C18 117.6(3) no
C11 Ru1 C15 C14 59.09(17) no
C11 Ru1 C15 C16 -58.01(15) no
C15 Ru1 C11 C12 -58.31(15) no
C15 Ru1 C11 C18 59.30(19) no
C11 Ru1 C16 C15 121.47(15) no
C11 Ru1 C16 C17 1.61(19) no
C16 Ru1 C11 C12 -89.60(14) no
C16 Ru1 C11 C18 28.01(17) no
C12 Ru1 C15 C14 27.94(15) no
C12 Ru1 C15 C16 -89.16(14) no
C15 Ru1 C12 C11 121.25(13) no
C15 Ru1 C12 C13 1.27(17) no
C12 Ru1 C16 C15 84.24(13) no
C12 Ru1 C16 C17 -35.62(19) no
C16 Ru1 C12 C11 83.76(13) no
C16 Ru1 C12 C13 -36.23(17) no
C15 Ru1 C16 C15 0.00(14) no
C15 Ru1 C16 C17 -119.9(3) no
C16 Ru1 C15 C14 117.1(3) no
C16 Ru1 C15 C16 0.00(12) no
Ru1 O1 C2 C1 -178.46(13) no
Ru1 O1 C2 C3 -0.1(4) no
Ru1 O2 C4 C3 -3.0(4) no
Ru1 O2 C4 C5 177.76(13) no
Ru1 O3 C7 C6 -178.29(13) no
Ru1 O3 C7 C8 2.3(4) no
Ru1 O4 C9 C8 2.0(4) no
Ru1 O4 C9 C10 -176.69(13) no
O1 C2 C3 C4 1.5(5) no
C1 C2 C3 C4 179.8(3) no
C2 C3 C4 O2 0.2(5) no
C2 C3 C4 C5 179.4(3) no
O3 C7 C8 C9 -4.1(6) no
C6 C7 C8 C9 176.5(4) no
C7 C8 C9 O4 1.7(6) no
C7 C8 C9 C10 -179.7(3) no
Ru1 C11 C12 Ru1 0.0 no
Ru1 C11 C12 C13 102.1(2) no
Ru1 C11 C18 C17 -52.6(3) no
C12 C11 C18 C17 26.2(4) no
C18 C11 C12 Ru1 -99.6(3) no
C18 C11 C12 C13 2.5(4) no
Ru1 C12 C13 C14 -30.5(3) no
Ru1 C12 C13 C19 87.0(2) no
C11 C12 C13 C14 -111.0(3) no
C11 C12 C13 C19 6.5(4) no
C12 C13 C14 C15 55.2(3) no
C12 C13 C19 C17 -43.4(3) no
C14 C13 C19 C17 75.8(3) no
C19 C13 C14 C15 -64.7(3) no
C13 C14 C15 Ru1 -52.6(3) no
C13 C14 C15 C16 26.1(4) no
Ru1 C15 C16 Ru1 0.0 no
Ru1 C15 C16 C17 102.6(2) no
C14 C15 C16 Ru1 -99.8(3) no
C14 C15 C16 C17 2.9(4) no
Ru1 C16 C17 C18 -31.0(3) no
Ru1 C16 C17 C19 86.8(3) no
C15 C16 C17 C18 -111.5(3) no
C15 C16 C17 C19 6.2(4) no
C16 C17 C18 C11 55.5(4) no
C16 C17 C19 C13 -43.4(3) no
C18 C17 C19 C13 75.8(3) no
C19 C17 C18 C11 -64.6(3) no

loop_
_cod_changelog_entry_id
_cod_changelog_entry_author
_cod_changelog_entry_date
_cod_changelog_entry_text
1 'Vaitkus, Antanas' 2022-05-06T23:15:00+03:00
;
 Replaced the "&#x00C2;&#x00A5;" sequences with backslash symbols ("\")
 in multiple data values.
;
